data_4507304
loop_
_publ_author_name
'Zhang, Xiutang'
'Fan, Liming'
'Sun, Zhong'
'Zhang, Wei'
'Li, Dacheng'
'Dou, Jianmin'
'Han, Lei'

_publ_section_title
;
 Syntheses, Structures, and Properties of a Series of Multidimensional
 Metal--Organic Polymers Based on
 3,3&#x2032;,5,5&#x2032;-Biphenyltetracarboxylic Acid and N-Donor
 Ancillary Ligands
;
_journal_issue 2
_journal_name_full 'Crystal Growth &amp; Design'
_journal_page_first 792
_journal_paper_doi 10.1021/cg301502u
_journal_volume 13
_journal_year 2013
_chemical_formula_moiety 'C34 H21 Co N5 O8'
_chemical_formula_sum 'C34 H21 Co N5 O8'
_chemical_formula_weight 686.49
_chemical_name_systematic
; 
 ? 
;
_space_group_IT_number 13
_symmetry_cell_setting monoclinic
_symmetry_space_group_name_Hall '-P 2yc'
_symmetry_space_group_name_H-M 'P 1 2/c 1'
_atom_sites_solution_hydrogens geom
_atom_sites_solution_primary direct
_atom_sites_solution_secondary difmap
_audit_creation_method SHELXL-97
_cell_angle_alpha 90.00
_cell_angle_beta 108.73
_cell_angle_gamma 90.00
_cell_formula_units_Z 4
_cell_length_a 19.002
_cell_length_b 8.390
_cell_length_c 26.833
_cell_measurement_reflns_used 6694
_cell_measurement_temperature 293(2)
_cell_measurement_theta_max 25.00
_cell_measurement_theta_min 2.56
_cell_volume 4051.351
_computing_cell_refinement 'SAINT-Plus (Bruker, 2001)'
_computing_data_collection 'APEX2 (Bruker, 2004)'
_computing_data_reduction SAINT-Plus
_computing_molecular_graphics 'SHELXTL (Sheldrick, 2008)'
_computing_publication_material SHELXTL
_computing_structure_refinement 'SHELXL97 (Sheldrick, 2008)'
_computing_structure_solution 'SHELXS97 (Sheldrick, 2008)'
_diffrn_ambient_temperature 293(2)
_diffrn_measured_fraction_theta_full 0.989
_diffrn_measured_fraction_theta_max 0.989
_diffrn_measurement_device_type 'Bruker APEXII CCD'
_diffrn_measurement_method '\f and \w scans'
_diffrn_radiation_monochromator graphite
_diffrn_radiation_source 'fine-focus sealed tube'
_diffrn_radiation_type MoK\a
_diffrn_radiation_wavelength 0.71073
_diffrn_reflns_av_R_equivalents 0.0645
_diffrn_reflns_av_sigmaI/netI 0.0335
_diffrn_reflns_limit_h_max 22
_diffrn_reflns_limit_h_min -22
_diffrn_reflns_limit_k_max 9
_diffrn_reflns_limit_k_min -9
_diffrn_reflns_limit_l_max 31
_diffrn_reflns_limit_l_min -26
_diffrn_reflns_number 18226
_diffrn_reflns_theta_full 25.00
_diffrn_reflns_theta_max 25.00
_diffrn_reflns_theta_min 2.56
_diffrn_standards_number 0
_exptl_absorpt_coefficient_mu 0.471
_exptl_absorpt_correction_T_max 0.9284
_exptl_absorpt_correction_T_min 0.8231
_exptl_absorpt_correction_type multi-scan
_exptl_absorpt_process_details '(SADABS; Bruker, 2001)'
_exptl_crystal_colour red
_exptl_crystal_density_diffrn 1.125
_exptl_crystal_density_meas 0
_exptl_crystal_density_method 'not measured'
_exptl_crystal_description block
_exptl_crystal_F_000 1404
_exptl_crystal_size_max 0.43
_exptl_crystal_size_mid 0.21
_exptl_crystal_size_min 0.16
_refine_diff_density_max 0.270
_refine_diff_density_min -0.331
_refine_diff_density_rms 0.056
_refine_ls_extinction_coef 0.0118(4)
_refine_ls_extinction_expression Fc^*^=kFc[1+0.001xFc^2^\l^3^/sin(2\q)]^-1/4^
_refine_ls_extinction_method SHELXL
_refine_ls_goodness_of_fit_ref 0.895
_refine_ls_hydrogen_treatment none
_refine_ls_matrix_type full
_refine_ls_number_parameters 436
_refine_ls_number_reflns 6694
_refine_ls_number_restraints 0
_refine_ls_restrained_S_all 0.895
_refine_ls_R_factor_all 0.1124
_refine_ls_R_factor_gt 0.0673
_refine_ls_shift/su_max 0.001
_refine_ls_shift/su_mean 0.000
_refine_ls_structure_factor_coef Fsqd
_refine_ls_weighting_details 'calc w=1/[\s^2^(Fo^2^)+(0.0000P)^2^+0.0000P] where P=(Fo^2^+2Fc^2^)/3'
_refine_ls_weighting_scheme calc
_refine_ls_wR_factor_gt 0.0940
_refine_ls_wR_factor_ref 0.1043
_reflns_number_gt 4527
_reflns_number_total 6694
_reflns_threshold_expression I>2\s(I)
_cod_data_source_file cg301502u_si_004.cif
_cod_data_source_block z
_cod_original_cell_volume 4051.4
_cod_original_sg_symbol_H-M 'P 2/c'
_cod_database_code 4507304

loop_
_symmetry_equiv_pos_as_xyz
'x, y, z'
'-x, y, -z+1/2'
'-x, -y, -z'
'x, -y, z-1/2'

loop_
_atom_site_label
_atom_site_type_symbol
_atom_site_fract_x
_atom_site_fract_y
_atom_site_fract_z
_atom_site_U_iso_or_equiv
_atom_site_adp_type
_atom_site_occupancy
_atom_site_symmetry_multiplicity
_atom_site_calc_flag
_atom_site_refinement_flags
C1 C 0.3106(3) 0.5668(6) 0.52502(17) 0.0534(17) Uani 1 1 d .
C2 C 0.3098(3) 0.4716(5) 0.47909(17) 0.0469(15) Uani 1 1 d .
C3 C 0.3132(3) 0.3077(6) 0.48435(18) 0.0607(18) Uani 1 1 d .
H3 H 0.3220 0.2613 0.5173 0.073 Uiso 1 1 calc R
C4 C 0.3040(4) 0.2173(6) 0.44269(19) 0.069(2) Uani 1 1 d .
C5 C 0.2962(4) 0.2831(6) 0.39341(18) 0.074(2) Uani 1 1 d .
H5 H 0.2920 0.2173 0.3647 0.089 Uiso 1 1 calc R
C6 C 0.2948(4) 0.4457(6) 0.38777(18) 0.0628(19) Uani 1 1 d .
C7 C 0.3007(3) 0.5366(6) 0.43081(18) 0.0595(19) Uani 1 1 d .
H7 H 0.2984 0.6469 0.4273 0.071 Uiso 1 1 calc R
C8 C 0.2888(4) 0.5160(5) 0.33521(17) 0.0618(19) Uani 1 1 d .
C9 C 0.2802(3) 0.4246(5) 0.29208(18) 0.0521(17) Uani 1 1 d .
H9 H 0.2771 0.3145 0.2950 0.062 Uiso 1 1 calc R
C10 C 0.2760(3) 0.4895(5) 0.24398(17) 0.0474(16) Uani 1 1 d .
C11 C 0.2782(4) 0.6484(6) 0.23890(18) 0.068(2) Uani 1 1 d .
H11 H 0.2759 0.6930 0.2067 0.082 Uiso 1 1 calc R
C12 C 0.2840(4) 0.7449(6) 0.28133(19) 0.072(2) Uani 1 1 d .
C13 C 0.2905(4) 0.6787(6) 0.32900(19) 0.098(3) Uani 1 1 d .
H13 H 0.2961 0.7447 0.3579 0.117 Uiso 1 1 calc R
C14 C 0.2867(5) 0.9171(7) 0.2744(3) 0.106(3) Uani 1 1 d .
C15 C 0.2736(3) 0.3912(6) 0.19847(18) 0.0547(17) Uani 1 1 d .
C16 C 0.3056(5) 0.0389(7) 0.4485(3) 0.098(3) Uani 1 1 d .
C17 C 0.4524(4) 0.5986(6) 0.6635(2) 0.069(2) Uani 1 1 d .
H17 H 0.4342 0.4955 0.6557 0.083 Uiso 1 1 calc R
C18 C 0.5240(4) 0.6135(7) 0.6903(2) 0.086(2) Uani 1 1 d .
H18 H 0.5537 0.5239 0.7014 0.103 Uiso 1 1 calc R
C19 C 0.5536(4) 0.7643(8) 0.7015(2) 0.101(3) Uani 1 1 d .
H19 H 0.6039 0.7795 0.7194 0.121 Uiso 1 1 calc R
C20 C 0.5065(4) 0.8904(7) 0.6855(2) 0.077(2) Uani 1 1 d .
H20 H 0.5242 0.9938 0.6933 0.092 Uiso 1 1 calc R
C21 C 0.4318(4) 0.8643(6) 0.6574(2) 0.0567(18) Uani 1 1 d .
C22 C 0.3786(3) 0.9888(6) 0.63811(19) 0.0467(15) Uani 1 1 d .
C23 C 0.2757(3) 1.0926(6) 0.59940(18) 0.0454(15) Uani 1 1 d .
C24 C 0.1997(3) 1.1312(6) 0.5704(2) 0.0480(16) Uani 1 1 d .
C25 C 0.1653(5) 1.2456(9) 0.5862(3) 0.114(3) Uani 1 1 d .
H25 H 0.1903 1.3004 0.6169 0.137 Uiso 1 1 calc R
C26 C 0.0917(4) 1.2882(8) 0.5582(3) 0.106(3) Uani 1 1 d .
H26 H 0.0677 1.3662 0.5714 0.127 Uiso 1 1 calc R
C27 C 0.0570(4) 1.2169(7) 0.5133(2) 0.0582(17) Uani 1 1 d .
C28 C 0.0922(4) 1.1110(8) 0.4951(2) 0.081(2) Uani 1 1 d .
H28 H 0.0680 1.0640 0.4627 0.097 Uiso 1 1 calc R
C29 C 0.1645(4) 1.0651(7) 0.5220(2) 0.078(2) Uani 1 1 d .
H29 H 0.1886 0.9907 0.5076 0.093 Uiso 1 1 calc R
C30 C -0.0247(4) 1.2507(6) 0.4865(2) 0.0655(19) Uani 1 1 d .
C31 C -0.0675(4) 1.3157(9) 0.5097(3) 0.090(2) Uani 1 1 d .
H31 H -0.0473 1.3527 0.5440 0.108 Uiso 1 1 calc R
C32 C -0.1446(5) 1.3312(8) 0.4837(3) 0.119(3) Uani 1 1 d .
H32 H -0.1741 1.3693 0.5028 0.142 Uiso 1 1 calc R
C33 C -0.0533(4) 1.2188(7) 0.4327(2) 0.079(2) Uani 1 1 d .
H33 H -0.0236 1.1836 0.4134 0.095 Uiso 1 1 calc R
C34 C -0.1309(4) 1.2434(8) 0.4095(2) 0.085(2) Uani 1 1 d .
H34 H -0.1520 1.2217 0.3738 0.102 Uiso 1 1 calc R
Co1 Co 0.28976(4) 0.70433(7) 0.60428(2) 0.0455(3) Uani 1 1 d .
N1 N 0.4033(3) 0.7189(5) 0.64637(13) 0.0537(13) Uani 1 1 d .
N2 N 0.3067(3) 0.9514(4) 0.61094(14) 0.0478(12) Uani 1 1 d .
N3 N 0.3929(3) 1.1379(5) 0.64425(18) 0.0720(17) Uani 1 1 d .
N4 N 0.3255(3) 1.2033(5) 0.61876(16) 0.0644(14) Uani 1 1 d .
H4 H 0.3168 1.3040 0.6158 0.077 Uiso 1 1 calc R
N5 N -0.1758(3) 1.2960(5) 0.43559(18) 0.0600(14) Uani 1 1 d .
O1 O 0.3079(2) 0.7138(4) 0.52382(10) 0.0588(11) Uani 1 1 d .
O2 O 0.3100(2) 0.4972(3) 0.56673(12) 0.0530(11) Uani 1 1 d .
O3 O 0.3287(3) -0.0058(4) 0.49522(15) 0.0786(14) Uani 1 1 d .
H3A H 0.3347 -0.1027 0.4963 0.118 Uiso 1 1 calc R
O4 O 0.2758(5) -0.0499(5) 0.41228(16) 0.210(4) Uani 1 1 d .
O5 O 0.2671(3) 0.2442(4) 0.20042(12) 0.0822(16) Uani 1 1 d .
O6 O 0.2790(2) 0.4553(4) 0.15880(12) 0.0550(11) Uani 1 1 d .
O7 O 0.2750(4) 0.9609(4) 0.22734(15) 0.117(2) Uani 1 1 d .
H7A H 0.2774 1.0584 0.2262 0.175 Uiso 1 1 calc R
O8 O 0.3059(5) 1.0080(5) 0.30915(18) 0.224(4) Uani 1 1 d .

loop_
_atom_site_aniso_label
_atom_site_aniso_U_11
_atom_site_aniso_U_22
_atom_site_aniso_U_33
_atom_site_aniso_U_23
_atom_site_aniso_U_13
_atom_site_aniso_U_12
C1 0.096(5) 0.041(3) 0.022(3) 0.001(2) 0.016(3) 0.005(3)
C2 0.084(5) 0.032(3) 0.033(3) 0.003(2) 0.029(3) 0.008(3)
C3 0.118(5) 0.029(3) 0.039(3) 0.003(3) 0.031(3) 0.006(4)
C4 0.137(6) 0.034(3) 0.044(3) 0.006(3) 0.040(3) 0.012(4)
C5 0.151(6) 0.034(3) 0.043(3) 0.001(3) 0.038(3) 0.006(4)
C6 0.129(6) 0.027(3) 0.039(3) 0.002(2) 0.035(3) 0.007(3)
C7 0.110(6) 0.026(3) 0.036(3) -0.002(2) 0.014(3) 0.007(3)
C8 0.135(6) 0.022(3) 0.029(3) 0.001(2) 0.028(3) 0.004(3)
C9 0.092(5) 0.021(3) 0.042(3) 0.003(2) 0.020(3) -0.002(3)
C10 0.088(5) 0.024(3) 0.026(3) -0.006(2) 0.014(3) -0.006(3)
C11 0.143(6) 0.036(3) 0.026(3) 0.000(2) 0.026(3) -0.012(4)
C12 0.147(7) 0.031(3) 0.035(3) 0.008(2) 0.027(3) -0.005(4)
C13 0.223(8) 0.039(3) 0.037(3) -0.008(3) 0.049(4) -0.016(5)
C14 0.232(10) 0.034(4) 0.056(4) -0.012(3) 0.053(5) -0.012(5)
C15 0.085(5) 0.048(4) 0.024(3) 0.007(3) 0.008(3) 0.017(4)
C16 0.204(9) 0.042(4) 0.063(5) -0.006(4) 0.064(5) -0.001(5)
C17 0.084(5) 0.034(4) 0.072(4) -0.003(3) 0.000(4) -0.001(4)
C18 0.094(6) 0.047(4) 0.094(5) 0.004(3) -0.001(5) 0.016(4)
C19 0.091(6) 0.057(5) 0.115(5) 0.005(4) -0.022(4) 0.009(4)
C20 0.064(5) 0.044(4) 0.097(5) -0.010(3) -0.010(4) 0.006(4)
C21 0.079(5) 0.031(3) 0.052(3) 0.001(2) 0.010(3) 0.005(3)
C22 0.060(4) 0.034(3) 0.044(3) 0.002(2) 0.014(3) 0.001(3)
C23 0.060(4) 0.031(3) 0.034(3) 0.004(2) -0.001(3) -0.006(3)
C24 0.073(5) 0.020(3) 0.043(3) -0.004(2) 0.008(3) 0.006(3)
C25 0.121(7) 0.097(6) 0.089(5) -0.027(4) -0.017(5) 0.022(5)
C26 0.087(6) 0.086(5) 0.119(5) -0.033(5) -0.004(5) 0.027(5)
C27 0.063(5) 0.035(3) 0.058(3) -0.010(3) -0.007(3) 0.009(3)
C28 0.076(6) 0.083(5) 0.062(4) 0.000(3) -0.007(4) 0.011(4)
C29 0.077(5) 0.093(5) 0.056(4) 0.009(3) 0.012(4) 0.019(4)
C30 0.066(5) 0.034(4) 0.077(4) -0.002(3) -0.004(4) -0.004(3)
C31 0.064(5) 0.110(6) 0.079(5) -0.041(4) 0.001(4) 0.016(5)
C32 0.115(8) 0.126(7) 0.085(5) -0.041(5) -0.010(5) 0.039(6)
C33 0.070(5) 0.093(5) 0.067(4) 0.015(4) 0.012(4) 0.011(4)
C34 0.091(6) 0.096(6) 0.050(4) 0.016(3) -0.002(4) 0.005(5)
Co1 0.0764(6) 0.0252(4) 0.0321(4) -0.0009(3) 0.0134(3) 0.0014(4)
N1 0.084(4) 0.026(2) 0.044(2) 0.004(2) 0.011(2) 0.014(3)
N2 0.076(4) 0.033(3) 0.034(2) 0.0032(19) 0.017(2) 0.006(3)
N3 0.075(4) 0.034(3) 0.088(3) 0.009(2) 0.001(3) 0.001(3)
N4 0.063(4) 0.027(2) 0.086(3) 0.007(2) 0.000(3) 0.004(3)
N5 0.081(4) 0.040(3) 0.047(3) -0.010(2) 0.005(3) 0.003(3)
O1 0.119(3) 0.0204(18) 0.0411(18) 0.0027(15) 0.0317(19) 0.010(2)
O2 0.096(3) 0.0262(18) 0.040(2) 0.0019(15) 0.025(2) 0.0045(19)
O3 0.144(4) 0.037(2) 0.062(3) 0.0163(18) 0.044(3) 0.013(3)
O4 0.535(13) 0.036(3) 0.054(3) 0.001(2) 0.086(5) 0.030(4)
O5 0.168(5) 0.025(2) 0.041(2) -0.0058(16) 0.016(2) 0.006(2)
O6 0.088(3) 0.049(2) 0.0307(19) 0.0039(16) 0.0232(19) 0.016(2)
O7 0.261(7) 0.034(2) 0.052(3) 0.0063(19) 0.046(3) -0.008(3)
O8 0.580(14) 0.044(3) 0.069(3) -0.002(2) 0.132(6) 0.003(5)

loop_
_atom_type_symbol
_atom_type_description
_atom_type_scat_dispersion_real
_atom_type_scat_dispersion_imag
_atom_type_scat_source
C C 0.0033 0.0016 'International Tables Vol C Tables 4.2.6.8 and 6.1.1.4'
H H 0.0000 0.0000 'International Tables Vol C Tables 4.2.6.8 and 6.1.1.4'
N N 0.0061 0.0033 'International Tables Vol C Tables 4.2.6.8 and 6.1.1.4'
O O 0.0106 0.0060 'International Tables Vol C Tables 4.2.6.8 and 6.1.1.4'
Co Co 0.3494 0.9721 'International Tables Vol C Tables 4.2.6.8 and 6.1.1.4'

loop_
_geom_angle_atom_site_label_1
_geom_angle_atom_site_label_2
_geom_angle_atom_site_label_3
_geom_angle
_geom_angle_site_symmetry_1
_geom_angle_site_symmetry_3
O1 C1 O2 118.1(4) . .
O1 C1 C2 122.3(4) . .
O2 C1 C2 119.5(4) . .
C3 C2 C7 118.8(4) . .
C3 C2 C1 118.0(4) . .
C7 C2 C1 123.0(4) . .
C4 C3 C2 119.9(4) . .
C4 C3 H3 120.1 . .
C2 C3 H3 120.1 . .
C5 C4 C3 121.5(5) . .
C5 C4 C16 118.9(5) . .
C3 C4 C16 119.5(5) . .
C4 C5 C6 119.3(4) . .
C4 C5 H5 120.3 . .
C6 C5 H5 120.3 . .
C7 C6 C5 118.1(4) . .
C7 C6 C8 122.7(4) . .
C5 C6 C8 119.2(4) . .
C6 C7 C2 122.3(4) . .
C6 C7 H7 118.9 . .
C2 C7 H7 118.9 . .
C9 C8 C13 117.3(4) . .
C9 C8 C6 122.2(4) . .
C13 C8 C6 120.4(4) . .
C10 C9 C8 122.1(4) . .
C10 C9 H9 119.0 . .
C8 C9 H9 119.0 . .
C9 C10 C11 119.5(4) . .
C9 C10 C15 122.4(4) . .
C11 C10 C15 117.9(4) . .
C10 C11 C12 119.9(4) . .
C10 C11 H11 120.0 . .
C12 C11 H11 120.1 . .
C11 C12 C13 119.8(4) . .
C11 C12 C14 118.4(5) . .
C13 C12 C14 121.8(5) . .
C8 C13 C12 121.3(4) . .
C8 C13 H13 119.4 . .
C12 C13 H13 119.4 . .
O8 C14 O7 121.2(6) . .
O8 C14 C12 123.9(6) . .
O7 C14 C12 114.4(5) . .
O5 C15 O6 120.6(5) . .
O5 C15 C10 120.1(5) . .
O6 C15 C10 119.3(5) . .
O4 C16 O3 123.0(6) . .
O4 C16 C4 122.8(6) . .
O3 C16 C4 113.1(5) . .
N1 C17 C18 126.2(6) . .
N1 C17 H17 116.9 . .
C18 C17 H17 116.9 . .
C19 C18 C17 118.7(6) . .
C19 C18 H18 120.6 . .
C17 C18 H18 120.6 . .
C18 C19 C20 117.6(7) . .
C18 C19 H19 121.2 . .
C20 C19 H19 121.2 . .
C21 C20 C19 120.0(6) . .
C21 C20 H20 120.0 . .
C19 C20 H20 120.0 . .
N1 C21 C20 122.4(5) . .
N1 C21 C22 113.5(6) . .
C20 C21 C22 124.1(5) . .
N3 C22 N2 115.4(5) . .
N3 C22 C21 124.9(6) . .
N2 C22 C21 119.8(5) . .
N2 C23 N4 109.5(5) . .
N2 C23 C24 128.7(5) . .
N4 C23 C24 121.8(5) . .
C25 C24 C29 117.5(6) . .
C25 C24 C23 120.5(5) . .
C29 C24 C23 121.4(6) . .
C24 C25 C26 121.9(6) . .
C24 C25 H25 119.0 . .
C26 C25 H25 119.1 . .
C27 C26 C25 119.6(7) . .
C27 C26 H26 120.2 . .
C25 C26 H26 120.2 . .
C26 C27 C28 119.1(6) . .
C26 C27 C30 119.1(6) . .
C28 C27 C30 121.6(5) . .
C27 C28 C29 122.6(6) . .
C27 C28 H28 118.7 . .
C29 C28 H28 118.7 . .
C24 C29 C28 118.8(6) . .
C24 C29 H29 120.6 . .
C28 C29 H29 120.6 . .
C31 C30 C33 118.8(6) . .
C31 C30 C27 123.9(6) . .
C33 C30 C27 117.1(7) . .
C30 C31 C32 120.9(6) . .
C30 C31 H31 119.5 . .
C32 C31 H31 119.6 . .
N5 C32 C31 123.6(8) . .
N5 C32 H32 118.2 . .
C31 C32 H32 118.2 . .
C30 C33 C34 115.6(7) . .
C30 C33 H33 122.2 . .
C34 C33 H33 122.2 . .
N5 C34 C33 124.3(6) . .
N5 C34 H34 117.9 . .
C33 C34 H34 117.9 . .
O6 Co1 N5 92.34(18) 4_566 3_576
O6 Co1 O2 82.96(14) 4_566 .
N5 Co1 O2 94.18(17) 3_576 .
O6 Co1 N2 129.45(14) 4_566 .
N5 Co1 N2 98.65(18) 3_576 .
O2 Co1 N2 144.12(16) . .
O6 Co1 N1 88.53(15) 4_566 .
N5 Co1 N1 176.31(18) 3_576 .
O2 Co1 N1 89.49(15) . .
N2 Co1 N1 78.06(17) . .
O6 Co1 O1 140.97(13) 4_566 .
N5 Co1 O1 87.82(18) 3_576 .
O2 Co1 O1 58.14(12) . .
N2 Co1 O1 88.90(13) . .
N1 Co1 O1 93.77(15) . .
C17 N1 C21 115.0(5) . .
C17 N1 Co1 128.3(4) . .
C21 N1 Co1 116.7(4) . .
C23 N2 C22 102.4(4) . .
C23 N2 Co1 145.7(4) . .
C22 N2 Co1 111.9(3) . .
C22 N3 N4 101.7(5) . .
C23 N4 N3 111.0(4) . .
C23 N4 H4 124.5 . .
N3 N4 H4 124.5 . .
C32 N5 C34 116.0(6) . .
C32 N5 Co1 126.3(6) . 3_576
C34 N5 Co1 117.5(4) . 3_576
C1 O1 Co1 87.6(3) . .
C1 O2 Co1 95.6(3) . .
C16 O3 H3A 109.4 . .
C15 O6 Co1 113.0(3) . 4_565
C14 O7 H7A 109.8 . .

loop_
_geom_bond_atom_site_label_1
_geom_bond_atom_site_label_2
_geom_bond_distance
_geom_bond_site_symmetry_2
C1 O1 1.234(5) .
C1 O2 1.265(5) .
C1 C2 1.465(6) .
C2 C3 1.382(6) .
C2 C7 1.364(6) .
C3 C4 1.315(6) .
C3 H3 0.9300 .
C4 C5 1.396(6) .
C4 C16 1.504(7) .
C5 C6 1.372(6) .
C5 H5 0.9300 .
C6 C7 1.358(6) .
C6 C8 1.499(6) .
C7 H7 0.9300 .
C8 C9 1.354(6) .
C8 C13 1.376(6) .
C9 C10 1.379(6) .
C9 H9 0.9300 .
C10 C11 1.342(6) .
C10 C15 1.462(6) .
C11 C12 1.372(7) .
C11 H11 0.9300 .
C12 C13 1.364(6) .
C12 C14 1.460(7) .
C13 H13 0.9300 .
C14 O8 1.168(6) .
C14 O7 1.264(6) .
C15 O5 1.242(6) .
C15 O6 1.226(5) .
C16 O4 1.211(7) .
C16 O3 1.246(6) .
C17 N1 1.351(6) .
C17 C18 1.326(7) .
C17 H17 0.9300 .
C18 C19 1.378(7) .
C18 H18 0.9300 .
C19 C20 1.363(7) .
C19 H19 0.9300 .
C20 C21 1.395(7) .
C20 H20 0.9300 .
C21 N1 1.330(6) .
C21 C22 1.430(7) .
C22 N3 1.279(6) .
C22 N2 1.363(6) .
C23 N2 1.315(5) .
C23 N4 1.308(5) .
C23 C24 1.441(7) .
C24 C25 1.307(8) .
C24 C29 1.371(7) .
C25 C26 1.404(8) .
C25 H25 0.9300 .
C26 C27 1.319(7) .
C26 H26 0.9300 .
C27 C28 1.298(7) .
C27 C30 1.514(8) .
C28 C29 1.385(7) .
C28 H28 0.9300 .
C29 H29 0.9300 .
C30 C31 1.293(8) .
C30 C33 1.393(7) .
C31 C32 1.411(9) .
C31 H31 0.9300 .
C32 N5 1.270(7) .
C32 H32 0.9300 .
C33 C34 1.420(8) .
C33 H33 0.9300 .
C34 N5 1.341(8) .
C34 H34 0.9300 .
Co1 O6 2.041(3) 4_566
Co1 N5 2.084(5) 3_576
Co1 O2 2.105(3) .
Co1 N2 2.097(4) .
Co1 N1 2.093(5) .
Co1 O1 2.294(3) .
N3 N4 1.358(5) .
N4 H4 0.8600 .
N5 Co1 2.084(5) 3_576
O3 H3A 0.8200 .
O6 Co1 2.041(3) 4_565
O7 H7A 0.8216 .
